data_7210941
loop_
_publ_author_name
'Niranjana, P.'
'Pati, Anita'
'Porwal, Suheel K.'
'Ramkumar, Venkatachalam'
'Gharpure, Santosh J.'
'Chand, Dillip Kumar'

_publ_section_title
;
 Coordination polymers via self-assembly of silver(i) and
 cis-bis-nitrile-oxa-bowl derivatives
;
_journal_issue 45
_journal_name_full CrystEngComm
_journal_page_first 9623
_journal_paper_doi 10.1039/c3ce41003j
_journal_volume 15
_journal_year 2013
_chemical_formula_moiety ' C22 H23 Ag N4 O4, F6 Sb'
_chemical_formula_sum 'C22 H23 Ag F6 N4 O4 Sb'
_chemical_formula_weight 751.06
_chemical_name_systematic
;

 ?

;
_space_group_IT_number 14
_symmetry_cell_setting monoclinic
_symmetry_space_group_name_Hall '-P 2ybc'
_symmetry_space_group_name_H-M 'P 1 21/c 1'
_atom_sites_solution_hydrogens geom
_atom_sites_solution_primary direct
_atom_sites_solution_secondary difmap
_audit_creation_method SHELXL-97
_cell_angle_alpha 90.00
_cell_angle_beta 92.3040(10)
_cell_angle_gamma 90.00
_cell_formula_units_Z 4
_cell_length_a 11.3040(2)
_cell_length_b 19.5436(4)
_cell_length_c 11.8709(2)
_cell_measurement_reflns_used 6525
_cell_measurement_temperature 298(2)
_cell_measurement_theta_max 25.22
_cell_measurement_theta_min 2.65
_cell_volume 2620.41(8)
_computing_cell_refinement APEXII,Bruker,2004
_computing_data_collection APEXII,Bruker,2004
_computing_data_reduction SAINT,Bruker,2004
_computing_molecular_graphics 'ORTEP-3 (Farrugia, 1997)'
_computing_publication_material 'SHELXL-97 (Sheldrick, 2008)'
_computing_structure_refinement 'SHELXL-97 (Sheldrick, 2008)'
_computing_structure_solution 'SHELXS-97 (Sheldrick, 2008)'
_diffrn_ambient_temperature 298(2)
_diffrn_measured_fraction_theta_full 0.985
_diffrn_measured_fraction_theta_max 0.873
_diffrn_measurement_device_type 'Bruker APEXII CCD area detector'
_diffrn_measurement_method 'phi and omega scans'
_diffrn_radiation_monochromator graphite
_diffrn_radiation_source 'fine-focus sealed tube'
_diffrn_radiation_type MoK\a
_diffrn_radiation_wavelength 0.71073
_diffrn_reflns_av_R_equivalents 0.0242
_diffrn_reflns_av_sigmaI/netI 0.0335
_diffrn_reflns_limit_h_max 15
_diffrn_reflns_limit_h_min -16
_diffrn_reflns_limit_k_max 17
_diffrn_reflns_limit_k_min -26
_diffrn_reflns_limit_l_max 16
_diffrn_reflns_limit_l_min -14
_diffrn_reflns_number 20288
_diffrn_reflns_theta_full 25.00
_diffrn_reflns_theta_max 30.39
_diffrn_reflns_theta_min 2.01
_exptl_absorpt_coefficient_mu 1.857
_exptl_absorpt_correction_T_max 0.7681
_exptl_absorpt_correction_T_min 0.6539
_exptl_absorpt_correction_type multi-scan
_exptl_absorpt_process_details ' SADABS (Bruker,2004)'
_exptl_crystal_colour colourless
_exptl_crystal_density_diffrn 1.904
_exptl_crystal_density_method 'not measured'
_exptl_crystal_description Block
_exptl_crystal_F_000 1468
_exptl_crystal_size_max 0.25
_exptl_crystal_size_mid 0.20
_exptl_crystal_size_min 0.15
_refine_diff_density_max 0.737
_refine_diff_density_min -0.714
_refine_diff_density_rms 0.090
_refine_ls_extinction_coef 0.0003(3)
_refine_ls_extinction_expression Fc^*^=kFc[1+0.001xFc^2^\l^3^/sin(2\q)]^-1/4^
_refine_ls_extinction_method SHELXL
_refine_ls_goodness_of_fit_ref 1.002
_refine_ls_hydrogen_treatment mixed
_refine_ls_matrix_type full
_refine_ls_number_parameters 344
_refine_ls_number_reflns 6903
_refine_ls_number_restraints 0
_refine_ls_restrained_S_all 1.002
_refine_ls_R_factor_all 0.0796
_refine_ls_R_factor_gt 0.0468
_refine_ls_shift/su_max 0.001
_refine_ls_shift/su_mean 0.000
_refine_ls_structure_factor_coef Fsqd
_refine_ls_weighting_details 'calc w=1/[\s^2^(Fo^2^)+(0.1000P)^2^+0.2000P] where P=(Fo^2^+2Fc^2^)/3'
_refine_ls_weighting_scheme calc
_refine_ls_wR_factor_gt 0.1402
_refine_ls_wR_factor_ref 0.1634
_reflns_number_gt 4403
_reflns_number_total 6903
_reflns_threshold_expression >2sigma(I)
_cod_data_source_file c3ce41003j.txt
_cod_data_source_block new
_cod_depositor_comments
;
The following automatic conversions were performed:

'_symmetry_cell_setting' value 'Monoclinic' changed to 'monoclinic'
according to /home/saulius/struct/CIF-dictionaries/cif_core.dic
dictionary named 'cif_core.dic' version 2.4.2 from 2011-04-26.

Automatic conversion script
Id: cif_fix_values 1891 2012-01-12 08:04:46Z andrius 
;
_cod_original_sg_symbol_Hall '-P 2ybc '
_cod_original_sg_symbol_H-M P2(1)/c
_cod_database_code 7210941

loop_
_symmetry_equiv_pos_as_xyz
'x, y, z'
'-x, y+1/2, -z+1/2'
'-x, -y, -z'
'x, -y-1/2, z-1/2'

loop_
_atom_site_label
_atom_site_type_symbol
_atom_site_fract_x
_atom_site_fract_y
_atom_site_fract_z
_atom_site_U_iso_or_equiv
_atom_site_adp_type
_atom_site_occupancy
_atom_site_symmetry_multiplicity
_atom_site_calc_flag
_atom_site_refinement_flags
Sb1 Sb 0.84016(3) 0.012043(18) 0.22033(3) 0.06703(16) Uani 1 1 d .
Ag2 Ag 0.56040(3) 0.74346(2) 1.10905(3) 0.06070(15) Uani 1 1 d .
O2 O -0.2230(3) 0.7281(2) 1.0173(3) 0.0667(9) Uani 1 1 d .
O1 O 0.0925(3) 0.78773(18) 1.1741(3) 0.0615(8) Uani 1 1 d .
C3 C 0.1448(4) 0.7240(2) 1.1538(4) 0.0531(10) Uani 1 1 d .
H3 H 0.1111 0.6891 1.2025 0.064 Uiso 1 1 calc R
C4 C -0.0467(4) 0.7685(2) 0.9344(4) 0.0529(10) Uani 1 1 d .
H4 H -0.0604 0.7936 0.8636 0.064 Uiso 1 1 calc R
O3 O 0.3722(6) 0.5059(2) 0.9316(4) 0.108(2) Uani 1 1 d .
C6 C 0.2751(5) 0.7304(3) 1.1800(4) 0.0607(12) Uani 1 1 d .
N1 N 0.6784(4) 0.7841(3) 1.2494(3) 0.0682(11) Uani 1 1 d .
C8 C 0.1168(4) 0.7062(2) 1.0300(3) 0.0481(10) Uani 1 1 d .
H8 H 0.1864 0.6872 0.9945 0.058 Uiso 1 1 calc R
C9 C 0.0100(4) 0.6597(2) 1.0119(4) 0.0543(11) Uani 1 1 d .
H9A H -0.0347 0.6572 1.0798 0.065 Uiso 1 1 calc R
H9B H 0.0348 0.6139 0.9921 0.065 Uiso 1 1 calc R
C10 C 0.6336(5) 0.9782(2) 0.8671(4) 0.0617(13) Uani 1 1 d .
H10 H 0.6484 0.9710 0.9482 0.074 Uiso 1 1 calc R
C11 C -0.1961(4) 0.6823(2) 0.9306(3) 0.0506(10) Uani 1 1 d .
H11 H -0.2125 0.6353 0.9537 0.061 Uiso 1 1 calc R
C12 C 0.7325(4) 0.8003(2) 1.3264(3) 0.0518(10) Uani 1 1 d .
C13 C -0.0652(4) 0.6916(2) 0.9152(3) 0.0488(10) Uani 1 1 d .
H13 H -0.0409 0.6766 0.8408 0.059 Uiso 1 1 calc R
C14 C 0.0810(4) 0.7766(2) 0.9768(4) 0.0521(10) Uani 1 1 d .
H14 H 0.1313 0.7869 0.9137 0.063 Uiso 1 1 calc R
C15 C 0.5747(5) 1.0472(3) 0.8438(4) 0.0719(15) Uani 1 1 d .
H15A H 0.4894 1.0420 0.8363 0.086 Uiso 1 1 calc R
H15B H 0.5932 1.0789 0.9048 0.086 Uiso 1 1 calc R
C16 C 0.1060(5) 0.8273(2) 1.0726(4) 0.0657(13) Uani 1 1 d .
H16A H 0.1857 0.8455 1.0697 0.079 Uiso 1 1 calc R
H16B H 0.0501 0.8650 1.0687 0.079 Uiso 1 1 calc R
C17 C 0.6231(5) 1.0731(2) 0.7349(4) 0.0643(13) Uani 1 1 d .
H17 H 0.6300 1.1230 0.7358 0.077 Uiso 1 1 calc R
C18 C -0.1440(5) 0.7848(3) 1.0164(4) 0.0618(12) Uani 1 1 d .
H18A H -0.1094 0.7926 1.0914 0.074 Uiso 1 1 calc R
H18B H -0.1863 0.8259 0.9924 0.074 Uiso 1 1 calc R
N3 N 0.3718(5) 0.7372(3) 1.1986(5) 0.0838(14) Uani 1 1 d .
N2 N 0.5134(5) 0.6509(3) 0.9974(4) 0.0947(17) Uani 1 1 d .
C28 C 0.5428(6) 0.8643(3) 0.8981(4) 0.0721(15) Uani 1 1 d .
C21 C 0.4855(5) 0.6062(3) 0.9437(5) 0.0722(14) Uani 1 1 d .
C24 C 0.7433(5) 1.0398(3) 0.7204(5) 0.0706(14) Uani 1 1 d .
H24 H 0.8061 1.0728 0.7404 0.085 Uiso 1 1 calc R
C22 C 0.4471(6) 0.5483(3) 0.8725(5) 0.0783(17) Uani 1 1 d .
H22 H 0.5165 0.5222 0.8506 0.094 Uiso 1 1 calc R
C25 C 0.7502(6) 0.9786(4) 0.8042(5) 0.094(2) Uani 1 1 d .
H25 H 0.8187 0.9830 0.8570 0.112 Uiso 1 1 calc R
C23 C 0.2545(8) 0.5247(3) 0.8982(5) 0.095(2) Uani 1 1 d .
H23A H 0.2297 0.5645 0.9399 0.114 Uiso 1 1 calc R
H23B H 0.2003 0.4874 0.9116 0.114 Uiso 1 1 calc R
C27 C 0.5674(8) 0.9174(3) 0.8129(5) 0.102(3) Uani 1 1 d .
F2 F 0.7786(6) 0.0761(3) 0.3220(5) 0.163(2) Uani 1 1 d .
F5 F 0.9465(6) 0.0785(3) 0.1886(7) 0.206(3) Uani 1 1 d .
F3 F 0.7328(6) -0.0487(3) 0.2729(9) 0.228(4) Uani 1 1 d .
F1 F 0.7355(9) 0.0458(5) 0.1179(6) 0.237(4) Uani 1 1 d .
F4 F 0.9011(10) -0.0476(4) 0.1300(10) 0.311(6) Uani 1 1 d .
N4 N 0.5284(5) 0.8271(2) 0.9667(4) 0.0884(15) Uani 1 1 d .
F6 F 0.9412(9) -0.0182(5) 0.3287(10) 0.280(6) Uani 1 1 d .
C37 C 0.7393(11) 0.9028(6) 0.7558(9) 0.157(6) Uani 1 1 d .
H37A H 0.7860 0.8979 0.6895 0.188 Uiso 1 1 calc R
H37B H 0.7676 0.8701 0.8121 0.188 Uiso 1 1 calc R
O4 O 0.6298(11) 0.8925(3) 0.7305(5) 0.200(5) Uani 1 1 d .

loop_
_atom_site_aniso_label
_atom_site_aniso_U_11
_atom_site_aniso_U_22
_atom_site_aniso_U_33
_atom_site_aniso_U_23
_atom_site_aniso_U_13
_atom_site_aniso_U_12
Sb1 0.0639(3) 0.0513(2) 0.0854(3) 0.00276(15) -0.00285(19) 0.00335(14)
Ag2 0.0552(3) 0.0701(3) 0.0561(2) -0.00898(16) -0.00535(17) -0.01153(16)
O2 0.057(2) 0.092(3) 0.0514(18) -0.0141(17) 0.0109(15) -0.0026(19)
O1 0.059(2) 0.076(2) 0.0501(17) -0.0160(15) 0.0071(14) 0.0093(16)
C3 0.051(3) 0.058(2) 0.050(2) 0.0018(19) -0.0004(19) -0.002(2)
C4 0.065(3) 0.049(2) 0.045(2) 0.0094(18) 0.002(2) 0.008(2)
O3 0.185(6) 0.051(2) 0.083(3) 0.0191(19) -0.053(3) -0.024(3)
C6 0.051(3) 0.071(3) 0.059(3) 0.001(2) -0.002(2) -0.005(2)
N1 0.061(3) 0.086(3) 0.056(2) -0.012(2) -0.0092(19) -0.013(2)
C8 0.049(2) 0.051(2) 0.045(2) -0.0016(17) 0.0045(18) 0.0068(18)
C9 0.056(3) 0.043(2) 0.062(3) 0.0018(18) -0.016(2) 0.0059(18)
C10 0.085(4) 0.062(3) 0.037(2) -0.0010(19) -0.007(2) 0.001(2)
C11 0.053(3) 0.058(2) 0.040(2) 0.0003(18) -0.0070(18) 0.002(2)
C12 0.048(2) 0.060(3) 0.047(2) -0.0032(19) 0.0000(19) -0.0073(19)
C13 0.052(2) 0.054(2) 0.0400(19) -0.0043(17) -0.0002(17) 0.0094(19)
C14 0.059(3) 0.052(2) 0.046(2) 0.0079(18) 0.014(2) -0.003(2)
C15 0.076(4) 0.071(3) 0.068(3) -0.026(3) -0.003(3) 0.016(3)
C16 0.073(3) 0.048(2) 0.076(3) -0.005(2) 0.000(3) -0.001(2)
C17 0.080(4) 0.045(2) 0.066(3) -0.007(2) -0.015(3) -0.007(2)
C18 0.058(3) 0.057(3) 0.070(3) -0.012(2) 0.006(2) 0.012(2)
N3 0.052(3) 0.111(4) 0.087(3) -0.009(3) -0.009(2) -0.008(3)
N2 0.122(5) 0.063(3) 0.097(4) -0.014(3) -0.015(3) -0.011(3)
C28 0.103(4) 0.056(3) 0.057(3) 0.006(2) -0.002(3) 0.011(3)
C21 0.083(4) 0.060(3) 0.073(3) -0.008(3) -0.013(3) -0.003(3)
C24 0.061(3) 0.075(3) 0.075(3) -0.012(3) 0.004(3) -0.026(3)
C22 0.106(5) 0.057(3) 0.069(3) -0.020(2) -0.033(3) 0.021(3)
C25 0.068(4) 0.142(6) 0.070(3) 0.012(4) -0.010(3) 0.038(4)
C23 0.146(7) 0.068(4) 0.073(4) -0.006(3) 0.024(4) 0.006(4)
C27 0.198(8) 0.058(3) 0.048(3) 0.003(2) -0.018(4) -0.015(4)
F2 0.215(6) 0.133(4) 0.142(4) -0.038(3) 0.038(4) -0.010(4)
F5 0.182(7) 0.122(4) 0.324(9) 0.011(5) 0.116(6) -0.038(4)
F3 0.159(6) 0.107(4) 0.423(11) 0.016(6) 0.078(7) -0.055(4)
F1 0.271(9) 0.264(9) 0.165(5) -0.007(6) -0.138(6) 0.053(8)
F4 0.350(13) 0.169(6) 0.425(15) -0.132(8) 0.180(12) 0.059(8)
N4 0.127(5) 0.063(3) 0.076(3) 0.011(2) 0.013(3) 0.013(3)
F6 0.197(8) 0.283(10) 0.351(13) 0.181(10) -0.100(8) 0.025(7)
C37 0.242(14) 0.132(9) 0.099(7) -0.003(6) 0.041(8) 0.135(10)
O4 0.460(17) 0.077(4) 0.066(4) -0.006(3) 0.059(7) -0.040(7)

loop_
_atom_type_symbol
_atom_type_description
_atom_type_scat_dispersion_real
_atom_type_scat_dispersion_imag
_atom_type_scat_source
C C 0.0033 0.0016 'International Tables Vol C Tables 4.2.6.8 and 6.1.1.4'
H H 0.0000 0.0000 'International Tables Vol C Tables 4.2.6.8 and 6.1.1.4'
N N 0.0061 0.0033 'International Tables Vol C Tables 4.2.6.8 and 6.1.1.4'
O O 0.0106 0.0060 'International Tables Vol C Tables 4.2.6.8 and 6.1.1.4'
Ag Ag -0.8971 1.1015 'International Tables Vol C Tables 4.2.6.8 and 6.1.1.4'
Sb Sb -0.5866 1.5461 'International Tables Vol C Tables 4.2.6.8 and 6.1.1.4'
F F 0.0171 0.0103 'International Tables Vol C Tables 4.2.6.8 and 6.1.1.4'

loop_
_geom_angle_atom_site_label_1
_geom_angle_atom_site_label_2
_geom_angle_atom_site_label_3
_geom_angle
_geom_angle_site_symmetry_1
_geom_angle_site_symmetry_3
F4 Sb1 F6 88.0(6) . .
F4 Sb1 F1 95.4(5) . .
F6 Sb1 F1 176.6(5) . .
F4 Sb1 F5 94.0(4) . .
F6 Sb1 F5 88.7(4) . .
F1 Sb1 F5 91.2(4) . .
F4 Sb1 F3 93.4(5) . .
F6 Sb1 F3 87.3(4) . .
F1 Sb1 F3 92.4(5) . .
F5 Sb1 F3 171.4(4) . .
F4 Sb1 F2 178.0(5) . .
F6 Sb1 F2 90.0(5) . .
F1 Sb1 F2 86.6(4) . .
F5 Sb1 F2 85.6(3) . .
F3 Sb1 F2 86.9(3) . .
N1 Ag2 N2 145.9(2) . .
N1 Ag2 N4 110.85(19) . .
N2 Ag2 N4 96.14(19) . .
N1 Ag2 N3 101.51(17) . .
N2 Ag2 N3 91.5(2) . .
N4 Ag2 N3 103.6(2) . .
C11 O2 C18 109.7(3) . .
C3 O1 C16 105.8(3) . .
O1 C3 C6 107.9(4) . .
O1 C3 C8 107.1(3) . .
C6 C3 C8 112.4(4) . .
O1 C3 H3 109.8 . .
C6 C3 H3 109.8 . .
C8 C3 H3 109.8 . .
C14 C4 C18 117.7(4) . .
C14 C4 C13 105.9(3) . .
C18 C4 C13 101.7(4) . .
C14 C4 H4 110.4 . .
C18 C4 H4 110.4 . .
C13 C4 H4 110.4 . .
C22 O3 C23 106.6(4) . .
N3 C6 C3 177.8(6) . .
C12 N1 Ag2 173.5(4) . .
C9 C8 C3 113.8(4) . .
C9 C8 C14 106.1(3) . .
C3 C8 C14 103.2(3) . .
C9 C8 H8 111.1 . .
C3 C8 H8 111.1 . .
C14 C8 H8 111.1 . .
C8 C9 C13 106.1(3) . .
C8 C9 H9A 110.5 . .
C13 C9 H9A 110.5 . .
C8 C9 H9B 110.5 . .
C13 C9 H9B 110.5 . .
H9A C9 H9B 108.7 . .
C15 C10 C27 114.0(5) . .
C15 C10 C25 106.5(5) . .
C27 C10 C25 102.3(5) . .
C15 C10 H10 111.2 . .
C27 C10 H10 111.2 . .
C25 C10 H10 111.2 . .
O2 C11 C12 109.7(4) . 4_475
O2 C11 C13 104.7(3) . .
C12 C11 C13 111.9(4) 4_475 .
O2 C11 H11 110.1 . .
C12 C11 H11 110.1 4_475 .
C13 C11 H11 110.1 . .
N1 C12 C11 176.8(5) . 4_676
C11 C13 C4 103.2(4) . .
C11 C13 C9 112.1(4) . .
C4 C13 C9 102.7(3) . .
C11 C13 H13 112.7 . .
C4 C13 H13 112.7 . .
C9 C13 H13 112.7 . .
C4 C14 C16 117.4(4) . .
C4 C14 C8 105.7(4) . .
C16 C14 C8 103.5(4) . .
C4 C14 H14 109.9 . .
C16 C14 H14 109.9 . .
C8 C14 H14 109.9 . .
C17 C15 C10 106.3(4) . .
C17 C15 H15A 110.5 . .
C10 C15 H15A 110.5 . .
C17 C15 H15B 110.5 . .
C10 C15 H15B 110.5 . .
H15A C15 H15B 108.7 . .
O1 C16 C14 104.5(4) . .
O1 C16 H16A 110.8 . .
C14 C16 H16A 110.8 . .
O1 C16 H16B 110.8 . .
C14 C16 H16B 110.8 . .
H16A C16 H16B 108.9 . .
C15 C17 C24 108.1(4) . .
C15 C17 C22 114.1(5) . 2_656
C24 C17 C22 101.7(4) . 2_656
C15 C17 H17 110.9 . .
C24 C17 H17 110.9 . .
C22 C17 H17 110.9 2_656 .
O2 C18 C4 108.0(4) . .
O2 C18 H18A 110.1 . .
C4 C18 H18A 110.1 . .
O2 C18 H18B 110.1 . .
C4 C18 H18B 110.1 . .
H18A C18 H18B 108.4 . .
C6 N3 Ag2 142.4(5) . .
C21 N2 Ag2 177.1(6) . .
N4 C28 C27 175.5(6) . .
N2 C21 C22 178.9(7) . .
C23 C24 C17 104.4(5) 2_656 .
C23 C24 C25 117.7(5) 2_656 .
C17 C24 C25 106.1(4) . .
C23 C24 H24 109.4 2_656 .
C17 C24 H24 109.4 . .
C25 C24 H24 109.4 . .
O3 C22 C21 109.9(5) . .
O3 C22 C17 107.3(5) . 2_646
C21 C22 C17 111.3(4) . 2_646
O3 C22 H22 109.4 . .
C21 C22 H22 109.4 . .
C17 C22 H22 109.4 2_646 .
C10 C25 C24 107.0(5) . .
C10 C25 C37 96.6(7) . .
C24 C25 C37 118.9(6) . .
C10 C25 H25 111.1 . .
C24 C25 H25 111.1 . .
C37 C25 H25 111.1 . .
O3 C23 C24 105.9(6) . 2_646
O3 C23 H23A 110.6 . .
C24 C23 H23A 110.6 2_646 .
O3 C23 H23B 110.6 . .
C24 C23 H23B 110.6 2_646 .
H23A C23 H23B 108.7 . .
O4 C27 C28 111.5(6) . .
O4 C27 C10 109.3(8) . .
C28 C27 C10 111.0(4) . .
C28 N4 Ag2 162.6(6) . .
O4 C37 C25 107.0(7) . .
O4 C37 H37A 110.3 . .
C25 C37 H37A 110.3 . .
O4 C37 H37B 110.3 . .
C25 C37 H37B 110.3 . .
H37A C37 H37B 108.6 . .
C37 O4 C27 107.9(8) . .

loop_
_geom_bond_atom_site_label_1
_geom_bond_atom_site_label_2
_geom_bond_distance
_geom_bond_site_symmetry_2
Sb1 F4 1.744(6) .
Sb1 F6 1.787(6) .
Sb1 F1 1.788(6) .
Sb1 F5 1.819(5) .
Sb1 F3 1.826(6) .
Sb1 F2 1.890(5) .
Ag2 N1 2.237(4) .
Ag2 N2 2.292(5) .
Ag2 N4 2.369(5) .
Ag2 N3 2.423(6) .
O2 C11 1.405(5) .
O2 C18 1.424(6) .
O1 C3 1.405(6) .
O1 C16 1.445(6) .
C3 C6 1.498(7) .
C3 C8 1.531(6) .
C3 H3 0.9800 .
C4 C14 1.518(7) .
C4 C18 1.531(7) .
C4 C13 1.533(6) .
C4 H4 0.9800 .
O3 C22 1.394(9) .
O3 C23 1.421(10) .
C6 N3 1.115(7) .
N1 C12 1.125(5) .
C8 C9 1.519(6) .
C8 C14 1.561(6) .
C8 H8 0.9800 .
C9 C13 1.534(5) .
C9 H9A 0.9700 .
C9 H9B 0.9700 .
C10 C15 1.524(7) .
C10 C27 1.532(8) .
C10 C25 1.541(9) .
C10 H10 0.9800 .
C11 C12 1.489(5) 4_475
C11 C13 1.509(6) .
C11 H11 0.9800 .
C12 C11 1.489(5) 4_676
C13 H13 0.9800 .
C14 C16 1.527(6) .
C14 H14 0.9800 .
C15 C17 1.511(8) .
C15 H15A 0.9700 .
C15 H15B 0.9700 .
C16 H16A 0.9700 .
C16 H16B 0.9700 .
C17 C24 1.522(8) .
C17 C22 1.552(6) 2_656
C17 H17 0.9800 .
C18 H18A 0.9700 .
C18 H18B 0.9700 .
N2 C21 1.120(6) .
C28 N4 1.107(6) .
C28 C27 1.484(8) .
C21 C22 1.467(7) .
C24 C23 1.439(8) 2_656
C24 C25 1.556(9) .
C24 H24 0.9800 .
C22 C17 1.552(6) 2_646
C22 H22 0.9800 .
C25 C37 1.592(13) .
C25 H25 0.9800 .
C23 C24 1.439(8) 2_646
C23 H23A 0.9700 .
C23 H23B 0.9700 .
C27 O4 1.322(11) .
C37 O4 1.278(14) .
C37 H37A 0.9700 .
C37 H37B 0.9700 .

loop_
_geom_torsion_atom_site_label_1
_geom_torsion_atom_site_label_2
_geom_torsion_atom_site_label_3
_geom_torsion_atom_site_label_4
_geom_torsion
_geom_torsion_site_symmetry_1
_geom_torsion_site_symmetry_4
C16 O1 C3 C6 84.3(4) . .
C16 O1 C3 C8 -37.0(5) . .
O1 C3 C6 N3 -29(16) . .
C8 C3 C6 N3 89(16) . .
N2 Ag2 N1 C12 -67(4) . .
N4 Ag2 N1 C12 153(4) . .
N3 Ag2 N1 C12 43(4) . .
O1 C3 C8 C9 -96.4(4) . .
C6 C3 C8 C9 145.2(4) . .
O1 C3 C8 C14 18.1(5) . .
C6 C3 C8 C14 -100.3(4) . .
C3 C8 C9 C13 133.2(4) . .
C14 C8 C9 C13 20.4(4) . .
C18 O2 C11 C12 -91.4(5) . 4_475
C18 O2 C11 C13 28.8(5) . .
Ag2 N1 C12 C11 34(12) . 4_676
O2 C11 C13 C4 -36.3(4) . .
C12 C11 C13 C4 82.4(4) 4_475 .
O2 C11 C13 C9 73.4(4) . .
C12 C11 C13 C9 -167.8(4) 4_475 .
C14 C4 C13 C11 152.9(3) . .
C18 C4 C13 C11 29.4(4) . .
C14 C4 C13 C9 36.2(4) . .
C18 C4 C13 C9 -87.3(4) . .
C8 C9 C13 C11 -144.9(4) . .
C8 C9 C13 C4 -34.8(4) . .
C18 C4 C14 C16 -25.9(6) . .
C13 C4 C14 C16 -138.7(4) . .
C18 C4 C14 C8 88.9(4) . .
C13 C4 C14 C8 -23.9(4) . .
C9 C8 C14 C4 2.1(4) . .
C3 C8 C14 C4 -117.9(4) . .
C9 C8 C14 C16 126.1(4) . .
C3 C8 C14 C16 6.2(5) . .
C27 C10 C15 C17 -88.3(6) . .
C25 C10 C15 C17 23.7(6) . .
C3 O1 C16 C14 40.7(5) . .
C4 C14 C16 O1 88.3(5) . .
C8 C14 C16 O1 -27.7(5) . .
C10 C15 C17 C24 -24.6(5) . .
C10 C15 C17 C22 87.7(5) . 2_656
C11 O2 C18 C4 -9.5(5) . .
C14 C4 C18 O2 -128.4(4) . .
C13 C4 C18 O2 -13.3(5) . .
C3 C6 N3 Ag2 -81(16) . .
N1 Ag2 N3 C6 167.0(8) . .
N2 Ag2 N3 C6 -44.7(8) . .
N4 Ag2 N3 C6 51.9(8) . .
N1 Ag2 N2 C21 134(10) . .
N4 Ag2 N2 C21 -84(10) . .
N3 Ag2 N2 C21 20(10) . .
Ag2 N2 C21 C22 38(48) . .
C15 C17 C24 C23 140.6(5) . 2_656
C22 C17 C24 C23 20.2(5) 2_656 2_656
C15 C17 C24 C25 15.6(6) . .
C22 C17 C24 C25 -104.8(5) 2_656 .
C23 O3 C22 C21 97.4(5) . .
C23 O3 C22 C17 -23.8(6) . 2_646
N2 C21 C22 O3 -90(41) . .
N2 C21 C22 C17 29(42) . 2_646
C15 C10 C25 C24 -14.1(6) . .
C27 C10 C25 C24 105.8(5) . .
C15 C10 C25 C37 -137.1(5) . .
C27 C10 C25 C37 -17.2(6) . .
C23 C24 C25 C10 -117.1(7) 2_656 .
C17 C24 C25 C10 -0.7(6) . .
C23 C24 C25 C37 -9.3(10) 2_656 .
C17 C24 C25 C37 107.1(7) . .
C22 O3 C23 C24 37.9(6) . 2_646
N4 C28 C27 O4 118(9) . .
N4 C28 C27 C10 -4(10) . .
C15 C10 C27 O4 110.3(7) . .
C25 C10 C27 O4 -4.2(7) . .
C15 C10 C27 C28 -126.3(6) . .
C25 C10 C27 C28 119.2(6) . .
C27 C28 N4 Ag2 -68(10) . .
N1 Ag2 N4 C28 63.4(16) . .
N2 Ag2 N4 C28 -95.4(16) . .
N3 Ag2 N4 C28 171.6(16) . .
C10 C25 C37 O4 36.9(9) . .
C24 C25 C37 O4 -76.6(11) . .
C25 C37 O4 C27 -43.1(10) . .
C28 C27 O4 C37 -92.8(9) . .
C10 C27 O4 C37 30.3(10) . .
